data_2000264
loop_
_publ_author_name
'Habash, J.'
'Beddoes, R. L.'
'Smith, A. J.'

_publ_section_title
;
 Structure of aquabis(sulfato)tetrakis(urea)thorium(IV) dihydrate
;
_journal_issue 8
_journal_name_full 'Acta Crystallographica Section C'
_journal_page_first 1595
_journal_page_last 1597
_journal_paper_doi 10.1107/S0108270191001543
_journal_volume 47
_journal_year 1991
_chemical_formula_moiety 'C4 H18 N8 O13 S2 Th1,2(H2 O1)'
_chemical_formula_sum 'C4 H22 N8 O15 S2 Th'
_chemical_formula_weight 718.42
_symmetry_cell_setting monoclinic
_symmetry_space_group_name_Hall '-C 2yc'
_symmetry_space_group_name_H-M 'C 1 2/c 1'
_cell_angle_alpha 90
_cell_angle_beta 93.52(4)
_cell_angle_gamma 90
_cell_formula_units_Z 8
_cell_length_a 16.170(10)
_cell_length_b 8.150(10)
_cell_length_c 32.010(10)
_cell_volume 4210(6)
_diffrn_radiation_type Mo
_diffrn_radiation_wavelength 0.71069
_exptl_absorpt_coefficient_mu 10.836
_exptl_crystal_density_diffrn 2.267
_exptl_crystal_density_meas 2.255
_exptl_crystal_F_000 2752
_cod_data_source_file mu0237.cif
_cod_data_source_block mu0237a
_cod_depositor_comments
;
 Marking attached hydrogen atoms.

 Antanas Vaitkus,
 2016-12-23
;
_cod_original_formula_sum 'C4 H22 N8 O15 S2 Th1'
_cod_database_code 2000264

loop_
_atom_site_label
_atom_site_fract_x
_atom_site_fract_y
_atom_site_fract_z
_atom_site_attached_hydrogens
Th1 .234490(10) .07784(2) .121332(6) 0
S1 .33676(8) -.0298(2) .20504(4) 0
S2 .12978(9) .1968(2) .04052(4) 0
O1 .3450(2) -.0834(5) .16040(10) 0
O2 .2648(2) .0826(5) .20200(10) 0
O3 .3197(2) -.1718(5) .23100(10) 0
O4 .4129(2) .0535(5) .22000(10) 0
O5 .1100(3) .0627(5) .07010(10) 0
O6 .2112(2) .2576(5) .05870(10) 0
O7 .1350(3) .1376(6) -.00150(10) 0
O8 .0694(3) .3296(6) .04220(10) 0
O9 .1387(3) -.1107(5) .14910(10) 0
O10 .2516(3) -.1581(5) .08120(10) 0
O11 .1402(2) .2610(5) .14810(10) 0
O12 .3164(2) .3115(5) .13910(10) 0
O13 .3671(3) .0856(5) .0825(2) 0
O14 .4636(3) .3930(7) .0747(2) 0
O15 .4065(3) -.1188(8) .0166(2) 2
N1 .1296(4) -.2140(10) .2133(2) 0
N2 .0208(3) -.2299(8) .1651(2) 0
N3 .1764(5) -.3860(8) .0859(2) 0
N4 .2828(5) -.3754(8) .0420(2) 0
N5 .0149(4) .3647(8) .1285(2) 0
N6 .0557(4) .3361(8) .1975(2) 0
N7 .3698(4) .5627(7) .1426(2) 0
N8 .2879(5) .4723(9) .1932(2) 0
C1 .0972(3) -.1823(7) .1760(2) 0
C2 .2371(4) -.3053(7) .0700(2) 0
C3 .0711(3) .3184(7) .1577(2) 0
C4 .3241(4) .4459(7) .1579(2) 0
H1 .109(5) -.270(10) .228(2) 0
H2 .182(4) -.190(10) .219(2) 0
H3 -.012(4) -.282(9) .180(2) 0
H4 .004(4) -.219(9) .139(2) 0
H5 .161(5) -.480(10) .081(3) 0
H6 .144(5) -.340(10) .106(2) 0
H7 .276(5) -.470(10) .042(3) 0
H8 .330(4) -.280(10) .028(2) 0
H9 -.036(4) .414(8) .135(2) 0
H10 .022(5) .350(10) .108(2) 0
H11 .011(4) .391(8) .201(2) 0
H12 .096(4) .301(8) .217(2) 0
H13 .373(4) .665(9) .149(2) 0
H14 .397(4) .530(10) .125(2) 0
H15 .281(5) .550(10) .204(3) 0
H16 .254(5) .400(10) .202(2) 0
H17 .3987 .1743 .0822 0
H18 .3830 .0077 .0608 0
H19 .4232 .4002 .0492 0
H20 .4990 .5037 .0736 0
